data_7062820
loop_
_publ_author_name
'Malakar, Kakoli'
'Selvakumaran, Balasubramaniam'
'Murali, Mariappan'
'Arul Prakash, Pitchan'
'Sangeetha, Somasundaram'
'Sohtun, Winaki P.'
'Jaabir, Mohamed Sultan Mohamed'
'Velusamy, Marappan'

_publ_section_title
;
 Copper(ii) complexes of the CuN4S core: selective cytotoxicity to
 cancerous cells, ROS generation and induction of apoptosis
;
_journal_issue 43
_journal_name_full 'New Journal of Chemistry'
_journal_page_first 20070
_journal_page_last 20087
_journal_paper_doi 10.1039/D2NJ06170H
_journal_volume 47
_journal_year 2023
_chemical_formula_moiety 'C26 H20 Cu N5 S2, Cl O4, 0.5(O)'
_chemical_formula_sum 'C26 H20 Cl Cu N5 O4.5 S2'
_chemical_formula_weight 637.58
_space_group_crystal_system monoclinic
_space_group_IT_number 14
_space_group_name_Hall '-P 2yn'
_space_group_name_H-M_alt 'P 1 21/n 1'
_atom_sites_solution_hydrogens geom
_atom_sites_solution_primary iterative
_audit_creation_date 2022-01-09
_audit_creation_method
;
Olex2 1.3
(compiled 2020.11.12 svn.r5f609507 for OlexSys, GUI svn.r6226)
;
_audit_update_record
;
2022-10-19 deposited with the CCDC.	2023-09-28 downloaded from the CCDC.
;
_cell_angle_alpha 90
_cell_angle_beta 97.2820(10)
_cell_angle_gamma 90
_cell_formula_units_Z 8
_cell_length_a 11.0470(5)
_cell_length_b 12.7855(6)
_cell_length_c 38.4549(14)
_cell_measurement_reflns_used 106980
_cell_measurement_temperature 296.15
_cell_measurement_theta_max 28.353
_cell_measurement_theta_min 1.918
_cell_volume 5387.6(4)
_computing_molecular_graphics 'Olex2 1.3 (Dolomanov et al., 2009)'
_computing_publication_material 'Olex2 1.3 (Dolomanov et al., 2009)'
_computing_structure_refinement 'SHELXL 2018/3 (Sheldrick, 2015)'
_computing_structure_solution 'olex2.solve 1.3 (Bourhis et al., 2015)'
_diffrn_ambient_temperature 296.15
_diffrn_measured_fraction_theta_full 0.999
_diffrn_measured_fraction_theta_max 0.998
_diffrn_measurement_device_type EOS,Gemini
_diffrn_radiation_type MoK\a
_diffrn_radiation_wavelength 0.71073
_diffrn_reflns_av_R_equivalents 0.0544
_diffrn_reflns_av_unetI/netI 0.0350
_diffrn_reflns_Laue_measured_fraction_full 0.999
_diffrn_reflns_Laue_measured_fraction_max 0.998
_diffrn_reflns_limit_h_max 14
_diffrn_reflns_limit_h_min -14
_diffrn_reflns_limit_k_max 17
_diffrn_reflns_limit_k_min -17
_diffrn_reflns_limit_l_max 46
_diffrn_reflns_limit_l_min -51
_diffrn_reflns_number 106980
_diffrn_reflns_point_group_measured_fraction_full 0.999
_diffrn_reflns_point_group_measured_fraction_max 0.998
_diffrn_reflns_theta_full 25.242
_diffrn_reflns_theta_max 28.353
_diffrn_reflns_theta_min 1.918
_exptl_absorpt_coefficient_mu 1.110
_exptl_crystal_colour blue
_exptl_crystal_density_diffrn 1.572
_exptl_crystal_description cube
_exptl_crystal_F_000 2600
_exptl_crystal_size_max 0.044
_exptl_crystal_size_mid 0.038
_exptl_crystal_size_min 0.031
_refine_diff_density_max 0.645
_refine_diff_density_min -0.519
_refine_diff_density_rms 0.060
_refine_ls_extinction_method none
_refine_ls_goodness_of_fit_ref 1.031
_refine_ls_hydrogen_treatment constr
_refine_ls_matrix_type full
_refine_ls_number_parameters 712
_refine_ls_number_reflns 13433
_refine_ls_number_restraints 0
_refine_ls_restrained_S_all 1.031
_refine_ls_R_factor_all 0.0792
_refine_ls_R_factor_gt 0.0476
_refine_ls_shift/su_max 0.001
_refine_ls_shift/su_mean 0.000
_refine_ls_structure_factor_coef Fsqd
_refine_ls_weighting_details 'w=1/[\s^2^(Fo^2^)+(0.0528P)^2^+4.0533P] where P=(Fo^2^+2Fc^2^)/3'
_refine_ls_weighting_scheme calc
_refine_ls_wR_factor_gt 0.1123
_refine_ls_wR_factor_ref 0.1264
_reflns_Friedel_coverage 0.000
_reflns_number_gt 9395
_reflns_number_total 13433
_reflns_threshold_expression 'I > 2\s(I)'
_cod_data_source_file d2nj06170h2.cif
_cod_data_source_block shelx_CCDC3
_cod_depositor_comments
;
Adding full bibliography for 7062815--7062821.cif.

2024-09-02
Z value and formula fixed to values more according to usual
chemical conventions.                 miguel
;
_cod_original_formula_sum 'C52 H40 Cl2 Cu2 N10 O9 S4'
_cod_original_formula_weight 1275.16
_cod_original_formula_moiety '2(C26 H20 Cu N5 S2), 2(Cl O4), O'
_cod_original_formula_units_Z 4
_cod_database_code 7062820
_shelx_shelxl_version_number 2018/3
_shelx_space_group_comment
;
The symmetry employed for this shelxl refinement is uniquely defined
by the following loop, which should always be used as a source of
symmetry information in preference to the above space-group names.
They are only intended as comments.
;
_olex2_refinement_description
;
1. Fixed Uiso
 At 1.2 times of:
  All C(H) groups
 At 1.5 times of:
  All C(H,H,H) groups
2.a Me refined with riding coordinates:
 C14(H14A,H14B,H14C), C40(H40A,H40B,H40C)
2.b Aromatic/amide H refined with riding coordinates:
 C34(H34), C30(H30), C29(H29), C4(H4), C8(H8), C38(H38), C41(H41), C27(H27),
 C28(H28), C15(H15), C24(H24), C1(H1), C42(H42), C50(H50), C35(H35), C48(H48),
 C49(H49), C26(H26), C17(H17), C43(H43), C9(H9), C25(H25), C22(H22), C3(H3),
 C2(H2), C12(H12), C52(H52), C51(H51), C23(H23), C11(H11), C36(H36), C37(H37),
 C16(H16), C10(H10)
;
_olex2_submission_special_instructions 'No special instructions were received'

loop_
_space_group_symop_operation_xyz
'x, y, z'
'-x+1/2, y+1/2, -z+1/2'
'-x, -y, -z'
'x-1/2, -y-1/2, z-1/2'

loop_
_atom_site_label
_atom_site_type_symbol
_atom_site_fract_x
_atom_site_fract_y
_atom_site_fract_z
_atom_site_U_iso_or_equiv
_atom_site_adp_type
_atom_site_occupancy
_atom_site_site_symmetry_order
_atom_site_calc_flag
_atom_site_refinement_flags_posn
_atom_site_refinement_flags_adp
_atom_site_refinement_flags_occupancy
_atom_site_disorder_assembly
_atom_site_disorder_group
Cu1 Cu 0.87764(3) 0.17861(3) 0.24403(2) 0.04279(10) Uani 1 1 d . . . . .
Cu2 Cu 0.58589(3) 0.35422(3) 0.02809(2) 0.04359(10) Uani 1 1 d . . . . .
S1 S 0.75164(7) 0.03933(6) 0.22621(2) 0.04771(18) Uani 1 1 d . . . . .
S3 S 0.66979(8) 0.50780(7) 0.05001(2) 0.0564(2) Uani 1 1 d . . . . .
S4 S 0.84623(9) 0.63502(7) 0.01849(3) 0.0671(2) Uani 1 1 d . . . . .
Cl1 Cl 0.35928(8) 0.37226(8) 0.22166(2) 0.0642(2) Uani 1 1 d . . . . .
S2 S 0.50267(8) 0.01493(7) 0.24326(3) 0.0634(2) Uani 1 1 d . . . . .
Cl2 Cl 0.23195(9) 0.02796(10) 0.06678(3) 0.0793(3) Uani 1 1 d . . . . .
N9 N 0.7128(2) 0.2299(2) 0.04786(6) 0.0477(6) Uani 1 1 d . . . . .
N2 N 0.7650(2) 0.19742(19) 0.27881(6) 0.0421(5) Uani 1 1 d . . . . .
N1 N 0.9899(2) 0.25047(19) 0.28361(6) 0.0418(5) Uani 1 1 d . . . . .
N7 N 0.6553(2) 0.39392(19) -0.01402(6) 0.0439(5) Uani 1 1 d . . . . .
N8 N 0.5133(2) 0.31337(19) 0.07096(6) 0.0468(6) Uani 1 1 d . . . . .
N3 N 0.9949(2) 0.16626(18) 0.20869(6) 0.0437(5) Uani 1 1 d . . . . .
N6 N 0.4921(2) 0.2545(2) -0.00707(6) 0.0474(6) Uani 1 1 d . . . . .
N5 N 0.6508(2) 0.15310(19) 0.27514(6) 0.0446(6) Uani 1 1 d . . . . .
N10 N 0.7347(2) 0.4767(2) -0.01509(6) 0.0488(6) Uani 1 1 d . . . . .
N4 N 0.8083(2) 0.30077(19) 0.20688(6) 0.0439(5) Uani 1 1 d . . . . .
C46 C 0.9740(3) 0.2315(2) 0.18061(7) 0.0417(6) Uani 1 1 d . . . . .
C20 C 0.5783(3) 0.2405(2) 0.09113(7) 0.0452(7) Uani 1 1 d . . . . .
C6 C 0.6260(3) 0.3389(2) -0.04218(7) 0.0431(6) Uani 1 1 d . . . . .
C31 C 0.9271(2) 0.2881(2) 0.30907(7) 0.0399(6) Uani 1 1 d . . . . .
C5 C 0.5383(3) 0.2543(2) -0.03799(7) 0.0438(6) Uani 1 1 d . . . . .
C13 C 0.7460(3) 0.5297(2) 0.01408(8) 0.0462(7) Uani 1 1 d . . . . .
C7 C 0.6733(3) 0.3594(2) -0.07578(8) 0.0476(7) Uani 1 1 d . . . . .
C33 C 0.7175(3) 0.2789(2) 0.33284(7) 0.0414(6) Uani 1 1 d . . . . .
C45 C 0.8755(3) 0.3033(2) 0.17970(7) 0.0434(6) Uani 1 1 d . . . . .
C34 C 0.7504(3) 0.2489(3) 0.36731(8) 0.0577(8) Uani 1 1 d . . . . .
H34 H 0.824258 0.214963 0.373754 0.069 Uiso 1 1 calc R U . . .
C32 C 0.7980(2) 0.2550(2) 0.30597(7) 0.0376(6) Uani 1 1 d . . . . .
C30 C 0.9826(3) 0.3498(2) 0.33600(8) 0.0490(7) Uani 1 1 d . . . . .
H30 H 0.937214 0.378542 0.352411 0.059 Uiso 1 1 calc R U . . .
C29 C 1.1069(3) 0.3682(3) 0.33815(8) 0.0578(8) Uani 1 1 d . . . . .
H29 H 1.146672 0.407653 0.356445 0.069 Uiso 1 1 calc R U . . .
C19 C 0.6837(3) 0.1964(2) 0.07911(7) 0.0457(7) Uani 1 1 d . . . . .
C39 C 0.6405(3) 0.0809(2) 0.25082(7) 0.0427(6) Uani 1 1 d . . . . .
C47 C 1.0461(3) 0.2283(3) 0.15296(8) 0.0545(8) Uani 1 1 d . . . . .
C21 C 0.5434(3) 0.2085(3) 0.12363(8) 0.0587(9) Uani 1 1 d . . . . .
C4 C 0.5098(3) 0.1774(3) -0.06251(9) 0.0584(8) Uani 1 1 d . . . . .
H4 H 0.543714 0.177738 -0.083441 0.070 Uiso 1 1 calc R U . . .
C8 C 0.5931(3) 0.3838(3) -0.10517(8) 0.0561(8) Uani 1 1 d . . . . .
H8 H 0.509618 0.383523 -0.103844 0.067 Uiso 1 1 calc R U . . .
C38 C 0.6067(3) 0.3294(2) 0.32376(9) 0.0523(7) Uani 1 1 d . . . . .
H38 H 0.582583 0.349625 0.300693 0.063 Uiso 1 1 calc R U . . .
C41 C 0.7132(3) 0.3639(3) 0.20593(9) 0.0547(8) Uani 1 1 d . . . . .
H41 H 0.665419 0.361280 0.224159 0.066 Uiso 1 1 calc R U . . .
C18 C 0.7534(3) 0.1211(3) 0.09938(9) 0.0602(9) Uani 1 1 d . . . . .
C27 C 1.1081(3) 0.2713(3) 0.28580(8) 0.0510(7) Uani 1 1 d . . . . .
H27 H 1.151114 0.246962 0.268161 0.061 Uiso 1 1 calc R U . . .
C44 C 0.8492(3) 0.3713(3) 0.15112(8) 0.0568(8) Uani 1 1 d . . . . .
C28 C 1.1701(3) 0.3274(3) 0.31299(9) 0.0574(8) Uani 1 1 d . . . . .
H28 H 1.253919 0.337409 0.314220 0.069 Uiso 1 1 calc R U . . .
C15 C 0.8088(3) 0.1884(3) 0.03554(10) 0.0626(9) Uani 1 1 d . . . . .
H15 H 0.827384 0.210093 0.013754 0.075 Uiso 1 1 calc R U . . .
C24 C 0.4406(4) 0.2540(3) 0.13423(9) 0.0721(11) Uani 1 1 d . . . . .
H24 H 0.415402 0.234761 0.155499 0.087 Uiso 1 1 calc R U . . .
C1 C 0.4145(3) 0.1792(3) -0.00086(9) 0.0595(8) Uani 1 1 d . . . . .
H1 H 0.382156 0.179436 0.020314 0.071 Uiso 1 1 calc R U . . .
C42 C 0.6820(4) 0.4344(3) 0.17860(11) 0.0726(11) Uani 1 1 d . . . . .
H42 H 0.615256 0.478605 0.178964 0.087 Uiso 1 1 calc R U . . .
C50 C 1.1409(3) 0.1563(3) 0.15523(10) 0.0677(10) Uani 1 1 d . . . . .
H50 H 1.189195 0.150808 0.137187 0.081 Uiso 1 1 calc R U . . .
C35 C 0.6731(4) 0.2694(3) 0.39231(9) 0.0743(11) Uani 1 1 d . . . . .
H35 H 0.695613 0.249130 0.415454 0.089 Uiso 1 1 calc R U . . .
C48 C 1.0175(4) 0.2989(3) 0.12434(9) 0.0722(11) Uani 1 1 d . . . . .
H48 H 1.064437 0.297881 0.105908 0.087 Uiso 1 1 calc R U . . .
C49 C 0.9243(4) 0.3668(3) 0.12342(10) 0.0760(11) Uani 1 1 d . . . . .
H49 H 0.908201 0.411789 0.104392 0.091 Uiso 1 1 calc R U . . .
C26 C 0.4152(3) 0.3541(3) 0.08203(10) 0.0604(9) Uani 1 1 d . . . . .
H26 H 0.370307 0.403297 0.067999 0.072 Uiso 1 1 calc R U . . .
C17 C 0.8551(4) 0.0815(3) 0.08561(12) 0.0765(11) Uani 1 1 d . . . . .
H17 H 0.904771 0.032467 0.098321 0.092 Uiso 1 1 calc R U . . .
C43 C 0.7491(4) 0.4383(3) 0.15159(10) 0.0732(11) Uani 1 1 d . . . . .
H43 H 0.728848 0.485391 0.133337 0.088 Uiso 1 1 calc R U . . .
C9 C 0.6349(4) 0.4084(3) -0.13649(9) 0.0724(11) Uani 1 1 d . . . . .
H9 H 0.580091 0.424757 -0.156141 0.087 Uiso 1 1 calc R U . . .
C25 C 0.3762(4) 0.3265(3) 0.11389(10) 0.0712(11) Uani 1 1 d . . . . .
H25 H 0.307208 0.357257 0.121038 0.085 Uiso 1 1 calc R U . . .
C22 C 0.6163(4) 0.1315(3) 0.14344(9) 0.0747(12) Uani 1 1 d . . . . .
H22 H 0.593830 0.108819 0.164687 0.090 Uiso 1 1 calc R U . . .
C3 C 0.4299(4) 0.0998(3) -0.05555(10) 0.0709(10) Uani 1 1 d . . . . .
H3 H 0.409701 0.046772 -0.071824 0.085 Uiso 1 1 calc R U . . .
C2 C 0.3804(4) 0.1005(3) -0.02475(11) 0.0711(10) Uani 1 1 d . . . . .
H2 H 0.324993 0.049330 -0.019973 0.085 Uiso 1 1 calc R U . . .
C12 C 0.7977(4) 0.3587(3) -0.07785(10) 0.0701(10) Uani 1 1 d . . . . .
H12 H 0.853170 0.342299 -0.058349 0.084 Uiso 1 1 calc R U . . .
C52 C 1.0864(3) 0.0993(3) 0.21001(10) 0.0615(9) Uani 1 1 d . . . . .
H52 H 1.100472 0.054074 0.229048 0.074 Uiso 1 1 calc R U . . .
C51 C 1.1627(4) 0.0940(3) 0.18380(12) 0.0745(11) Uani 1 1 d . . . . .
H51 H 1.228287 0.047936 0.185961 0.089 Uiso 1 1 calc R U . . .
C23 C 0.7157(4) 0.0914(3) 0.13223(10) 0.0763(12) Uani 1 1 d . . . . .
H23 H 0.761991 0.042823 0.146161 0.092 Uiso 1 1 calc R U . . .
C11 C 0.8378(4) 0.3831(4) -0.10978(13) 0.0891(14) Uani 1 1 d . . . . .
H11 H 0.920857 0.382082 -0.111733 0.107 Uiso 1 1 calc R U . . .
C14 C 0.9106(4) 0.6344(4) -0.02211(11) 0.0850(13) Uani 1 1 d . . . . .
H14A H 0.968063 0.690721 -0.022165 0.128 Uiso 1 1 calc R U . . .
H14B H 0.951450 0.569061 -0.024598 0.128 Uiso 1 1 calc R U . . .
H14C H 0.846731 0.643101 -0.041275 0.128 Uiso 1 1 calc R U . . .
O1 O 0.3330(4) 0.3752(3) 0.25620(9) 0.1221(14) Uani 1 1 d . . . . .
C40 C 0.4154(3) 0.0758(4) 0.27386(12) 0.0842(13) Uani 1 1 d . . . . .
H40A H 0.335724 0.044676 0.271909 0.126 Uiso 1 1 calc R U . . .
H40B H 0.455883 0.066081 0.297234 0.126 Uiso 1 1 calc R U . . .
H40C H 0.407780 0.149205 0.268832 0.126 Uiso 1 1 calc R U . . .
C36 C 0.5648(4) 0.3190(3) 0.38318(12) 0.0755(12) Uani 1 1 d . . . . .
H36 H 0.513143 0.332055 0.399984 0.091 Uiso 1 1 calc R U . . .
C37 C 0.5324(3) 0.3493(3) 0.34943(12) 0.0708(11) Uani 1 1 d . . . . .
H37 H 0.458850 0.384079 0.343442 0.085 Uiso 1 1 calc R U . . .
C16 C 0.8824(4) 0.1139(3) 0.05382(13) 0.0760(11) Uani 1 1 d . . . . .
H16 H 0.949367 0.086446 0.044515 0.091 Uiso 1 1 calc R U . . .
O8 O 0.1603(4) -0.0174(4) 0.08909(12) 0.1474(17) Uani 1 1 d . . . . .
C10 C 0.7562(5) 0.4086(3) -0.13831(11) 0.0821(13) Uani 1 1 d . . . . .
H10 H 0.784705 0.426251 -0.159282 0.099 Uiso 1 1 calc R U . . .
O3 O 0.4162(4) 0.4682(3) 0.21469(9) 0.1112(11) Uani 1 1 d . . . . .
O4 O 0.4366(4) 0.2871(3) 0.21682(9) 0.1204(13) Uani 1 1 d . . . . .
O2 O 0.2544(4) 0.3633(4) 0.19813(14) 0.166(2) Uani 1 1 d . . . . .
O7 O 0.1936(4) 0.1326(4) 0.06183(17) 0.178(2) Uani 1 1 d . . . . .
O5 O 0.2240(6) -0.0224(5) 0.03633(12) 0.208(3) Uani 1 1 d . . . . .
O6 O 0.3515(4) 0.0328(4) 0.08265(15) 0.1609(19) Uani 1 1 d . . . . .
O9 O 0.9917(7) 0.8516(5) 0.02321(19) 0.225(3) Uani 1 1 d . . . . .

loop_
_atom_site_aniso_label
_atom_site_aniso_U_11
_atom_site_aniso_U_22
_atom_site_aniso_U_33
_atom_site_aniso_U_23
_atom_site_aniso_U_13
_atom_site_aniso_U_12
Cu1 0.0444(2) 0.0497(2) 0.03587(17) -0.00037(14) 0.01148(14) -0.00223(16)
Cu2 0.0502(2) 0.0436(2) 0.03724(18) 0.00686(14) 0.00650(15) -0.00199(16)
S1 0.0560(5) 0.0475(4) 0.0405(4) -0.0045(3) 0.0096(3) -0.0016(3)
S3 0.0720(6) 0.0524(5) 0.0465(4) -0.0042(3) 0.0139(4) -0.0091(4)
S4 0.0705(6) 0.0605(5) 0.0714(6) -0.0112(4) 0.0132(5) -0.0227(5)
Cl1 0.0625(5) 0.0733(6) 0.0579(5) -0.0114(4) 0.0117(4) 0.0016(4)
S2 0.0520(5) 0.0602(5) 0.0774(6) -0.0204(4) 0.0054(4) -0.0151(4)
Cl2 0.0640(6) 0.0987(8) 0.0790(6) 0.0078(6) 0.0241(5) 0.0066(5)
N9 0.0438(14) 0.0483(14) 0.0509(14) 0.0057(11) 0.0051(11) 0.0011(11)
N2 0.0405(13) 0.0496(14) 0.0365(12) -0.0036(10) 0.0060(10) -0.0069(11)
N1 0.0373(13) 0.0466(13) 0.0420(12) 0.0035(10) 0.0073(10) -0.0033(10)
N7 0.0471(14) 0.0449(13) 0.0391(12) 0.0055(10) 0.0030(10) -0.0059(11)
N8 0.0531(15) 0.0447(13) 0.0433(13) 0.0014(11) 0.0092(11) -0.0043(11)
N3 0.0462(14) 0.0426(13) 0.0442(13) 0.0016(10) 0.0127(10) 0.0034(11)
N6 0.0465(14) 0.0495(14) 0.0458(13) 0.0060(11) 0.0039(11) -0.0055(11)
N5 0.0376(13) 0.0526(14) 0.0443(13) -0.0077(11) 0.0080(10) -0.0095(11)
N10 0.0548(15) 0.0489(14) 0.0429(13) 0.0040(11) 0.0066(11) -0.0125(12)
N4 0.0460(14) 0.0456(13) 0.0399(12) -0.0075(10) 0.0053(10) -0.0009(11)
C46 0.0436(16) 0.0449(16) 0.0381(14) -0.0042(12) 0.0106(12) -0.0079(13)
C20 0.0568(18) 0.0421(15) 0.0351(14) 0.0016(12) -0.0001(12) -0.0139(14)
C6 0.0468(16) 0.0431(15) 0.0386(14) 0.0052(12) 0.0028(12) 0.0012(13)
C31 0.0396(15) 0.0424(15) 0.0374(14) 0.0044(11) 0.0040(11) -0.0045(12)
C5 0.0424(16) 0.0453(16) 0.0418(15) 0.0049(12) -0.0019(12) 0.0005(13)
C13 0.0488(17) 0.0441(16) 0.0447(16) 0.0038(13) 0.0022(13) -0.0035(13)
C7 0.0586(19) 0.0410(15) 0.0445(15) 0.0002(12) 0.0120(13) -0.0013(14)
C33 0.0432(16) 0.0414(15) 0.0403(14) -0.0063(12) 0.0083(12) -0.0072(12)
C45 0.0488(17) 0.0415(15) 0.0391(14) -0.0022(12) 0.0026(12) -0.0089(13)
C34 0.062(2) 0.068(2) 0.0442(17) 0.0015(15) 0.0106(15) -0.0020(17)
C32 0.0384(14) 0.0405(14) 0.0341(13) 0.0019(11) 0.0048(11) -0.0022(11)
C30 0.0515(18) 0.0516(17) 0.0435(15) 0.0026(13) 0.0047(13) -0.0118(14)
C29 0.056(2) 0.066(2) 0.0491(17) 0.0061(15) -0.0037(15) -0.0206(16)
C19 0.0519(18) 0.0371(15) 0.0447(15) 0.0048(12) -0.0067(13) -0.0065(13)
C39 0.0458(16) 0.0429(15) 0.0387(14) 0.0036(12) 0.0031(12) -0.0017(12)
C47 0.0517(19) 0.069(2) 0.0453(16) -0.0083(15) 0.0168(14) -0.0161(16)
C21 0.078(2) 0.059(2) 0.0377(15) 0.0001(14) 0.0041(15) -0.0260(18)
C4 0.067(2) 0.0546(19) 0.0528(18) -0.0041(15) 0.0047(16) -0.0042(16)
C8 0.065(2) 0.0556(19) 0.0472(17) 0.0003(14) 0.0067(15) -0.0020(16)
C38 0.0443(17) 0.0540(18) 0.0582(18) -0.0062(15) 0.0044(14) -0.0044(14)
C41 0.054(2) 0.0526(18) 0.0570(19) -0.0106(15) 0.0044(15) 0.0071(15)
C18 0.065(2) 0.0436(17) 0.066(2) 0.0058(15) -0.0150(17) -0.0097(16)
C27 0.0405(17) 0.0601(19) 0.0539(18) 0.0084(15) 0.0114(13) -0.0033(14)
C44 0.065(2) 0.0534(19) 0.0498(18) 0.0087(14) -0.0008(15) -0.0103(16)
C28 0.0397(17) 0.073(2) 0.0589(19) 0.0103(17) 0.0025(14) -0.0142(15)
C15 0.053(2) 0.064(2) 0.071(2) 0.0002(18) 0.0097(17) 0.0032(17)
C24 0.095(3) 0.076(3) 0.0493(19) -0.0113(18) 0.026(2) -0.032(2)
C1 0.056(2) 0.061(2) 0.063(2) 0.0064(16) 0.0094(16) -0.0138(16)
C42 0.070(2) 0.063(2) 0.080(3) -0.005(2) -0.008(2) 0.0198(19)
C50 0.062(2) 0.080(3) 0.068(2) -0.016(2) 0.0335(18) -0.0114(19)
C35 0.098(3) 0.086(3) 0.0438(18) -0.0056(18) 0.0277(19) -0.023(2)
C48 0.076(3) 0.098(3) 0.0469(18) 0.0049(19) 0.0233(17) -0.022(2)
C49 0.088(3) 0.088(3) 0.052(2) 0.0236(19) 0.0080(19) -0.021(2)
C26 0.063(2) 0.0549(19) 0.067(2) -0.0030(16) 0.0224(17) -0.0003(16)
C17 0.069(3) 0.052(2) 0.102(3) 0.010(2) -0.018(2) 0.0085(18)
C43 0.087(3) 0.060(2) 0.067(2) 0.0151(18) -0.014(2) 0.007(2)
C9 0.111(3) 0.065(2) 0.0419(18) 0.0028(16) 0.0105(19) 0.002(2)
C25 0.077(3) 0.070(2) 0.073(2) -0.017(2) 0.037(2) -0.012(2)
C22 0.102(3) 0.076(3) 0.0413(18) 0.0180(17) -0.0072(19) -0.027(2)
C3 0.079(3) 0.057(2) 0.075(2) -0.0117(18) 0.003(2) -0.0209(19)
C2 0.065(2) 0.066(2) 0.082(3) 0.005(2) 0.0050(19) -0.0239(19)
C12 0.062(2) 0.083(3) 0.069(2) 0.0014(19) 0.0205(18) 0.005(2)
C52 0.062(2) 0.0544(19) 0.070(2) 0.0040(17) 0.0177(17) 0.0126(17)
C51 0.062(2) 0.068(2) 0.100(3) -0.015(2) 0.033(2) 0.0088(19)
C23 0.095(3) 0.066(2) 0.060(2) 0.0268(19) -0.020(2) -0.014(2)
C11 0.081(3) 0.093(3) 0.105(4) 0.001(3) 0.057(3) 0.004(2)
C14 0.081(3) 0.087(3) 0.091(3) 0.000(2) 0.029(2) -0.033(2)
O1 0.191(4) 0.100(2) 0.094(2) -0.0203(19) 0.090(3) -0.046(2)
C40 0.055(2) 0.099(3) 0.104(3) -0.025(3) 0.030(2) -0.024(2)
C36 0.075(3) 0.078(3) 0.082(3) -0.029(2) 0.044(2) -0.024(2)
C37 0.046(2) 0.065(2) 0.106(3) -0.024(2) 0.023(2) -0.0044(17)
C16 0.054(2) 0.065(2) 0.108(3) -0.002(2) 0.008(2) 0.0111(18)
O8 0.157(4) 0.143(4) 0.158(4) 0.025(3) 0.080(3) -0.031(3)
C10 0.127(4) 0.071(3) 0.057(2) 0.0041(19) 0.044(3) 0.009(3)
O3 0.153(3) 0.099(2) 0.090(2) 0.0116(18) 0.046(2) -0.032(2)
O4 0.137(3) 0.122(3) 0.108(3) -0.002(2) 0.034(2) 0.059(2)
O2 0.119(3) 0.140(4) 0.213(5) -0.069(3) -0.074(3) 0.024(3)
O7 0.142(4) 0.133(4) 0.264(6) 0.089(4) 0.040(4) 0.040(3)
O5 0.233(6) 0.287(7) 0.108(3) -0.087(4) 0.042(3) -0.090(5)
O6 0.084(3) 0.137(4) 0.250(6) -0.042(4) -0.024(3) 0.007(2)
O9 0.273(8) 0.174(6) 0.234(7) -0.020(5) 0.056(6) -0.058(5)

loop_
_atom_type_symbol
_atom_type_description
_atom_type_scat_dispersion_real
_atom_type_scat_dispersion_imag
_atom_type_scat_source
C C 0.0033 0.0016 'International Tables Vol C Tables 4.2.6.8 and 6.1.1.4'
H H 0.0000 0.0000 'International Tables Vol C Tables 4.2.6.8 and 6.1.1.4'
Cl Cl 0.1484 0.1585 'International Tables Vol C Tables 4.2.6.8 and 6.1.1.4'
Cu Cu 0.3201 1.2651 'International Tables Vol C Tables 4.2.6.8 and 6.1.1.4'
N N 0.0061 0.0033 'International Tables Vol C Tables 4.2.6.8 and 6.1.1.4'
O O 0.0106 0.0060 'International Tables Vol C Tables 4.2.6.8 and 6.1.1.4'
S S 0.1246 0.1234 'International Tables Vol C Tables 4.2.6.8 and 6.1.1.4'

loop_
_geom_angle_atom_site_label_1
_geom_angle_atom_site_label_2
_geom_angle_atom_site_label_3
_geom_angle
_geom_angle_site_symmetry_1
_geom_angle_site_symmetry_3
_geom_angle_publ_flag
N2 Cu1 S1 83.45(7) . . ?
N2 Cu1 N1 79.31(9) . . ?
N2 Cu1 N3 177.39(10) . . ?
N2 Cu1 N4 99.12(9) . . ?
N1 Cu1 S1 148.10(7) . . ?
N1 Cu1 N4 107.03(9) . . ?
N3 Cu1 S1 98.94(7) . . ?
N3 Cu1 N1 99.02(9) . . ?
N3 Cu1 N4 79.40(9) . . ?
N4 Cu1 S1 102.04(6) . . ?
N9 Cu2 S3 106.46(7) . . ?
N7 Cu2 S3 84.19(7) . . ?
N7 Cu2 N9 100.12(10) . . ?
N7 Cu2 N8 179.47(10) . . ?
N7 Cu2 N6 80.34(10) . . ?
N8 Cu2 S3 96.13(7) . . ?
N8 Cu2 N9 80.20(10) . . ?
N8 Cu2 N6 99.23(10) . . ?
N6 Cu2 S3 158.13(7) . . ?
N6 Cu2 N9 91.48(10) . . ?
C39 S1 Cu1 92.50(10) . . ?
C13 S3 Cu2 93.46(10) . . ?
C13 S4 C14 103.25(17) . . ?
O1 Cl1 O3 107.9(2) . . ?
O1 Cl1 O4 110.4(2) . . ?
O4 Cl1 O3 110.6(2) . . ?
O2 Cl1 O1 111.5(3) . . ?
O2 Cl1 O3 107.7(3) . . ?
O2 Cl1 O4 108.7(3) . . ?
C39 S2 C40 102.31(16) . . ?
O8 Cl2 O7 107.4(3) . . ?
O8 Cl2 O6 109.8(3) . . ?
O5 Cl2 O8 111.6(3) . . ?
O5 Cl2 O7 110.8(4) . . ?
O5 Cl2 O6 111.3(4) . . ?
O6 Cl2 O7 105.7(3) . . ?
C19 N9 Cu2 108.91(19) . . ?
C15 N9 Cu2 132.2(2) . . ?
C15 N9 C19 118.8(3) . . ?
N5 N2 Cu1 122.35(17) . . ?
C32 N2 Cu1 119.04(19) . . ?
C32 N2 N5 118.6(2) . . ?
C31 N1 Cu1 112.17(17) . . ?
C27 N1 Cu1 129.4(2) . . ?
C27 N1 C31 118.2(3) . . ?
N10 N7 Cu2 122.99(18) . . ?
C6 N7 Cu2 118.1(2) . . ?
C6 N7 N10 118.9(2) . . ?
C20 N8 Cu2 114.4(2) . . ?
C26 N8 Cu2 126.6(2) . . ?
C26 N8 C20 118.9(3) . . ?
C46 N3 Cu1 115.57(19) . . ?
C52 N3 Cu1 125.7(2) . . ?
C52 N3 C46 118.7(3) . . ?
C5 N6 Cu2 111.51(19) . . ?
C1 N6 Cu2 128.1(2) . . ?
C1 N6 C5 118.7(3) . . ?
C39 N5 N2 111.1(2) . . ?
C13 N10 N7 111.5(2) . . ?
C45 N4 Cu1 109.83(18) . . ?
C41 N4 Cu1 131.7(2) . . ?
C41 N4 C45 118.3(3) . . ?
N3 C46 C45 117.9(2) . . ?
N3 C46 C47 121.7(3) . . ?
C47 C46 C45 120.4(3) . . ?
N8 C20 C19 118.8(2) . . ?
N8 C20 C21 121.3(3) . . ?
C21 C20 C19 119.8(3) . . ?
N7 C6 C5 113.9(2) . . ?
N7 C6 C7 123.7(3) . . ?
C5 C6 C7 122.4(3) . . ?
N1 C31 C32 114.6(2) . . ?
N1 C31 C30 121.6(3) . . ?
C30 C31 C32 123.8(3) . . ?
N6 C5 C6 114.9(2) . . ?
N6 C5 C4 121.8(3) . . ?
C4 C5 C6 123.2(3) . . ?
S3 C13 S4 114.60(17) . . ?
N10 C13 S3 126.8(2) . . ?
N10 C13 S4 118.6(2) . . ?
C8 C7 C6 119.7(3) . . ?
C8 C7 C12 119.5(3) . . ?
C12 C7 C6 120.8(3) . . ?
C34 C33 C32 120.3(3) . . ?
C34 C33 C38 119.1(3) . . ?
C38 C33 C32 120.6(3) . . ?
N4 C45 C46 117.3(2) . . ?
N4 C45 C44 122.6(3) . . ?
C44 C45 C46 120.1(3) . . ?
C33 C34 H34 120.0 . . ?
C33 C34 C35 120.1(3) . . ?
C35 C34 H34 120.0 . . ?
N2 C32 C31 113.5(2) . . ?
N2 C32 C33 123.4(2) . . ?
C33 C32 C31 122.9(2) . . ?
C31 C30 H30 120.5 . . ?
C31 C30 C29 118.9(3) . . ?
C29 C30 H30 120.5 . . ?
C30 C29 H29 120.5 . . ?
C28 C29 C30 119.0(3) . . ?
C28 C29 H29 120.5 . . ?
N9 C19 C20 117.4(3) . . ?
N9 C19 C18 122.3(3) . . ?
C18 C19 C20 120.3(3) . . ?
S1 C39 S2 115.41(16) . . ?
N5 C39 S1 127.3(2) . . ?
N5 C39 S2 117.3(2) . . ?
C46 C47 C48 118.2(3) . . ?
C50 C47 C46 117.8(3) . . ?
C50 C47 C48 124.0(3) . . ?
C20 C21 C22 118.2(4) . . ?
C24 C21 C20 117.6(3) . . ?
C24 C21 C22 124.2(3) . . ?
C5 C4 H4 120.6 . . ?
C5 C4 C3 118.7(3) . . ?
C3 C4 H4 120.6 . . ?
C7 C8 H8 119.5 . . ?
C7 C8 C9 121.0(3) . . ?
C9 C8 H8 119.5 . . ?
C33 C38 H38 120.4 . . ?
C37 C38 C33 119.3(3) . . ?
C37 C38 H38 120.4 . . ?
N4 C41 H41 118.8 . . ?
N4 C41 C42 122.4(3) . . ?
C42 C41 H41 118.8 . . ?
C19 C18 C23 118.1(4) . . ?
C17 C18 C19 116.6(3) . . ?
C17 C18 C23 125.2(4) . . ?
N1 C27 H27 118.5 . . ?
N1 C27 C28 123.0(3) . . ?
C28 C27 H27 118.5 . . ?
C45 C44 C49 118.4(3) . . ?
C43 C44 C45 117.0(3) . . ?
C43 C44 C49 124.5(3) . . ?
C29 C28 C27 119.1(3) . . ?
C29 C28 H28 120.4 . . ?
C27 C28 H28 120.4 . . ?
N9 C15 H15 118.7 . . ?
N9 C15 C16 122.6(4) . . ?
C16 C15 H15 118.7 . . ?
C21 C24 H24 119.7 . . ?
C25 C24 C21 120.6(3) . . ?
C25 C24 H24 119.7 . . ?
N6 C1 H1 118.8 . . ?
N6 C1 C2 122.4(3) . . ?
C2 C1 H1 118.8 . . ?
C41 C42 H42 120.1 . . ?
C43 C42 C41 119.7(3) . . ?
C43 C42 H42 120.1 . . ?
C47 C50 H50 120.1 . . ?
C51 C50 C47 119.7(3) . . ?
C51 C50 H50 120.1 . . ?
C34 C35 H35 119.8 . . ?
C36 C35 C34 120.5(4) . . ?
C36 C35 H35 119.8 . . ?
C47 C48 H48 119.2 . . ?
C49 C48 C47 121.5(3) . . ?
C49 C48 H48 119.2 . . ?
C44 C49 H49 119.3 . . ?
C48 C49 C44 121.4(3) . . ?
C48 C49 H49 119.3 . . ?
N8 C26 H26 118.6 . . ?
N8 C26 C25 122.7(4) . . ?
C25 C26 H26 118.6 . . ?
C18 C17 H17 119.6 . . ?
C16 C17 C18 120.7(3) . . ?
C16 C17 H17 119.6 . . ?
C44 C43 H43 120.1 . . ?
C42 C43 C44 119.9(3) . . ?
C42 C43 H43 120.1 . . ?
C8 C9 H9 120.4 . . ?
C10 C9 C8 119.3(4) . . ?
C10 C9 H9 120.4 . . ?
C24 C25 C26 118.9(4) . . ?
C24 C25 H25 120.6 . . ?
C26 C25 H25 120.6 . . ?
C21 C22 H22 119.2 . . ?
C23 C22 C21 121.6(3) . . ?
C23 C22 H22 119.2 . . ?
C4 C3 H3 120.0 . . ?
C2 C3 C4 120.0(3) . . ?
C2 C3 H3 120.0 . . ?
C1 C2 H2 120.8 . . ?
C3 C2 C1 118.4(3) . . ?
C3 C2 H2 120.8 . . ?
C7 C12 H12 120.8 . . ?
C7 C12 C11 118.5(4) . . ?
C11 C12 H12 120.8 . . ?
N3 C52 H52 118.9 . . ?
N3 C52 C51 122.2(3) . . ?
C51 C52 H52 118.9 . . ?
C50 C51 C52 119.8(4) . . ?
C50 C51 H51 120.1 . . ?
C52 C51 H51 120.1 . . ?
C18 C23 H23 119.1 . . ?
C22 C23 C18 121.8(4) . . ?
C22 C23 H23 119.1 . . ?
C12 C11 H11 119.7 . . ?
C10 C11 C12 120.6(4) . . ?
C10 C11 H11 119.7 . . ?
S4 C14 H14A 109.5 . . ?
S4 C14 H14B 109.5 . . ?
S4 C14 H14C 109.5 . . ?
H14A C14 H14B 109.5 . . ?
H14A C14 H14C 109.5 . . ?
H14B C14 H14C 109.5 . . ?
S2 C40 H40A 109.5 . . ?
S2 C40 H40B 109.5 . . ?
S2 C40 H40C 109.5 . . ?
H40A C40 H40B 109.5 . . ?
H40A C40 H40C 109.5 . . ?
H40B C40 H40C 109.5 . . ?
C35 C36 H36 120.1 . . ?
C37 C36 C35 119.7(3) . . ?
C37 C36 H36 120.1 . . ?
C38 C37 H37 119.3 . . ?
C36 C37 C38 121.4(4) . . ?
C36 C37 H37 119.3 . . ?
C15 C16 H16 120.6 . . ?
C17 C16 C15 118.8(4) . . ?
C17 C16 H16 120.6 . . ?
C9 C10 C11 121.0(4) . . ?
C9 C10 H10 119.5 . . ?
C11 C10 H10 119.5 . . ?

loop_
_geom_bond_atom_site_label_1
_geom_bond_atom_site_label_2
_geom_bond_distance
_geom_bond_site_symmetry_2
_geom_bond_publ_flag
Cu1 S1 2.3100(8) . ?
Cu1 N2 1.953(2) . ?
Cu1 N1 2.054(2) . ?
Cu1 N3 1.999(2) . ?
Cu1 N4 2.188(2) . ?
Cu2 S3 2.2865(9) . ?
Cu2 N9 2.191(2) . ?
Cu2 N7 1.945(2) . ?
Cu2 N8 1.992(2) . ?
Cu2 N6 2.043(2) . ?
S1 C39 1.726(3) . ?
S3 C13 1.730(3) . ?
S4 C13 1.737(3) . ?
S4 C14 1.796(4) . ?
Cl1 O1 1.396(3) . ?
Cl1 O3 1.420(3) . ?
Cl1 O4 1.411(3) . ?
Cl1 O2 1.382(4) . ?
S2 C39 1.733(3) . ?
S2 C40 1.791(4) . ?
Cl2 O8 1.368(4) . ?
Cl2 O7 1.409(4) . ?
Cl2 O5 1.329(4) . ?
Cl2 O6 1.384(4) . ?
N9 C19 1.353(4) . ?
N9 C15 1.326(4) . ?
N2 N5 1.374(3) . ?
N2 C32 1.291(3) . ?
N1 C31 1.357(3) . ?
N1 C27 1.325(4) . ?
N7 N10 1.378(3) . ?
N7 C6 1.297(4) . ?
N8 C20 1.357(4) . ?
N8 C26 1.320(4) . ?
N3 C46 1.361(4) . ?
N3 C52 1.321(4) . ?
N6 C5 1.352(4) . ?
N6 C1 1.331(4) . ?
N5 C39 1.309(4) . ?
N10 C13 1.303(4) . ?
N4 C45 1.357(4) . ?
N4 C41 1.322(4) . ?
C46 C45 1.420(4) . ?
C46 C47 1.407(4) . ?
C20 C19 1.423(4) . ?
C20 C21 1.415(4) . ?
C6 C5 1.474(4) . ?
C6 C7 1.478(4) . ?
C31 C32 1.479(4) . ?
C31 C30 1.382(4) . ?
C5 C4 1.371(4) . ?
C7 C8 1.380(4) . ?
C7 C12 1.387(5) . ?
C33 C34 1.383(4) . ?
C33 C32 1.478(4) . ?
C33 C38 1.389(4) . ?
C45 C44 1.403(4) . ?
C34 H34 0.9300 . ?
C34 C35 1.389(5) . ?
C30 H30 0.9300 . ?
C30 C29 1.385(4) . ?
C29 H29 0.9300 . ?
C29 C28 1.366(5) . ?
C19 C18 1.405(4) . ?
C47 C50 1.389(5) . ?
C47 C48 1.428(5) . ?
C21 C24 1.383(5) . ?
C21 C22 1.429(5) . ?
C4 H4 0.9300 . ?
C4 C3 1.377(5) . ?
C8 H8 0.9300 . ?
C8 C9 1.380(5) . ?
C38 H38 0.9300 . ?
C38 C37 1.384(5) . ?
C41 H41 0.9300 . ?
C41 C42 1.394(5) . ?
C18 C17 1.397(6) . ?
C18 C23 1.430(5) . ?
C27 H27 0.9300 . ?
C27 C28 1.377(5) . ?
C44 C49 1.432(5) . ?
C44 C43 1.401(5) . ?
C28 H28 0.9300 . ?
C15 H15 0.9300 . ?
C15 C16 1.385(5) . ?
C24 H24 0.9300 . ?
C24 C25 1.354(6) . ?
C1 H1 0.9300 . ?
C1 C2 1.382(5) . ?
C42 H42 0.9300 . ?
C42 C43 1.352(6) . ?
C50 H50 0.9300 . ?
C50 C51 1.353(6) . ?
C35 H35 0.9300 . ?
C35 C36 1.360(6) . ?
C48 H48 0.9300 . ?
C48 C49 1.344(6) . ?
C49 H49 0.9300 . ?
C26 H26 0.9300 . ?
C26 C25 1.395(5) . ?
C17 H17 0.9300 . ?
C17 C16 1.360(6) . ?
C43 H43 0.9300 . ?
C9 H9 0.9300 . ?
C9 C10 1.351(6) . ?
C25 H25 0.9300 . ?
C22 H22 0.9300 . ?
C22 C23 1.332(6) . ?
C3 H3 0.9300 . ?
C3 C2 1.367(5) . ?
C2 H2 0.9300 . ?
C12 H12 0.9300 . ?
C12 C11 1.392(5) . ?
C52 H52 0.9300 . ?
C52 C51 1.394(5) . ?
C51 H51 0.9300 . ?
C23 H23 0.9300 . ?
C11 H11 0.9300 . ?
C11 C10 1.368(6) . ?
C14 H14A 0.9600 . ?
C14 H14B 0.9600 . ?
C14 H14C 0.9600 . ?
C40 H40A 0.9600 . ?
C40 H40B 0.9600 . ?
C40 H40C 0.9600 . ?
C36 H36 0.9300 . ?
C36 C37 1.358(6) . ?
C37 H37 0.9300 . ?
C16 H16 0.9300 . ?
C10 H10 0.9300 . ?

loop_
_geom_torsion_atom_site_label_1
_geom_torsion_atom_site_label_2
_geom_torsion_atom_site_label_3
_geom_torsion_atom_site_label_4
_geom_torsion
_geom_torsion_site_symmetry_1
_geom_torsion_site_symmetry_2
_geom_torsion_site_symmetry_3
_geom_torsion_site_symmetry_4
_geom_torsion_publ_flag
Cu1 S1 C39 S2 170.46(14) . . . . ?
Cu1 S1 C39 N5 -12.3(3) . . . . ?
Cu1 N2 N5 C39 14.4(3) . . . . ?
Cu1 N2 C32 C31 -7.8(3) . . . . ?
Cu1 N2 C32 C33 176.6(2) . . . . ?
Cu1 N1 C31 C32 9.5(3) . . . . ?
Cu1 N1 C31 C30 -172.3(2) . . . . ?
Cu1 N1 C27 C28 174.9(2) . . . . ?
Cu1 N3 C46 C45 2.1(3) . . . . ?
Cu1 N3 C46 C47 -177.2(2) . . . . ?
Cu1 N3 C52 C51 178.5(3) . . . . ?
Cu1 N4 C45 C46 -1.0(3) . . . . ?
Cu1 N4 C45 C44 177.5(2) . . . . ?
Cu1 N4 C41 C42 -177.2(2) . . . . ?
Cu2 S3 C13 S4 -172.50(15) . . . . ?
Cu2 S3 C13 N10 8.1(3) . . . . ?
Cu2 N9 C19 C20 3.9(3) . . . . ?
Cu2 N9 C19 C18 -176.1(2) . . . . ?
Cu2 N9 C15 C16 175.4(3) . . . . ?
Cu2 N7 N10 C13 -6.7(3) . . . . ?
Cu2 N7 C6 C5 2.1(3) . . . . ?
Cu2 N7 C6 C7 -179.1(2) . . . . ?
Cu2 N8 C20 C19 -4.1(3) . . . . ?
Cu2 N8 C20 C21 175.7(2) . . . . ?
Cu2 N8 C26 C25 -174.8(3) . . . . ?
Cu2 N6 C5 C6 -12.0(3) . . . . ?
Cu2 N6 C5 C4 164.7(2) . . . . ?
Cu2 N6 C1 C2 -163.3(3) . . . . ?
N9 C19 C18 C17 -0.3(5) . . . . ?
N9 C19 C18 C23 179.4(3) . . . . ?
N9 C15 C16 C17 0.3(6) . . . . ?
N2 N5 C39 S1 1.7(4) . . . . ?
N2 N5 C39 S2 178.83(19) . . . . ?
N1 C31 C32 N2 -1.7(3) . . . . ?
N1 C31 C32 C33 173.9(2) . . . . ?
N1 C31 C30 C29 -4.0(4) . . . . ?
N1 C27 C28 C29 -3.3(5) . . . . ?
N7 N10 C13 S3 -2.6(4) . . . . ?
N7 N10 C13 S4 178.0(2) . . . . ?
N7 C6 C5 N6 7.1(4) . . . . ?
N7 C6 C5 C4 -169.6(3) . . . . ?
N7 C6 C7 C8 -119.2(3) . . . . ?
N7 C6 C7 C12 58.2(4) . . . . ?
N8 C20 C19 N9 -0.2(4) . . . . ?
N8 C20 C19 C18 179.8(3) . . . . ?
N8 C20 C21 C24 -0.1(4) . . . . ?
N8 C20 C21 C22 -179.9(3) . . . . ?
N8 C26 C25 C24 -0.7(6) . . . . ?
N3 C46 C45 N4 -0.7(4) . . . . ?
N3 C46 C45 C44 -179.2(3) . . . . ?
N3 C46 C47 C50 -0.5(4) . . . . ?
N3 C46 C47 C48 179.5(3) . . . . ?
N3 C52 C51 C50 -2.6(6) . . . . ?
N6 C5 C4 C3 1.3(5) . . . . ?
N6 C1 C2 C3 1.1(6) . . . . ?
N5 N2 C32 C31 173.4(2) . . . . ?
N5 N2 C32 C33 -2.2(4) . . . . ?
N10 N7 C6 C5 -178.6(2) . . . . ?
N10 N7 C6 C7 0.2(4) . . . . ?
N4 C45 C44 C49 -178.9(3) . . . . ?
N4 C45 C44 C43 0.1(5) . . . . ?
N4 C41 C42 C43 1.1(6) . . . . ?
C46 N3 C52 C51 0.6(5) . . . . ?
C46 C45 C44 C49 -0.5(5) . . . . ?
C46 C45 C44 C43 178.6(3) . . . . ?
C46 C47 C50 C51 -1.5(5) . . . . ?
C46 C47 C48 C49 -0.2(5) . . . . ?
C20 N8 C26 C25 0.9(5) . . . . ?
C20 C19 C18 C17 179.8(3) . . . . ?
C20 C19 C18 C23 -0.5(4) . . . . ?
C20 C21 C24 C25 0.2(5) . . . . ?
C20 C21 C22 C23 1.0(5) . . . . ?
C6 N7 N10 C13 174.1(3) . . . . ?
C6 C5 C4 C3 177.8(3) . . . . ?
C6 C7 C8 C9 176.8(3) . . . . ?
C6 C7 C12 C11 -177.2(3) . . . . ?
C31 N1 C27 C28 1.3(4) . . . . ?
C31 C30 C29 C28 2.0(5) . . . . ?
C5 N6 C1 C2 0.4(5) . . . . ?
C5 C6 C7 C8 59.5(4) . . . . ?
C5 C6 C7 C12 -123.1(3) . . . . ?
C5 C4 C3 C2 0.3(6) . . . . ?
C7 C6 C5 N6 -171.7(3) . . . . ?
C7 C6 C5 C4 11.6(5) . . . . ?
C7 C8 C9 C10 0.1(6) . . . . ?
C7 C12 C11 C10 0.9(6) . . . . ?
C33 C34 C35 C36 0.0(6) . . . . ?
C33 C38 C37 C36 -1.0(5) . . . . ?
C45 N4 C41 C42 -1.7(5) . . . . ?
C45 C46 C47 C50 -179.8(3) . . . . ?
C45 C46 C47 C48 0.2(4) . . . . ?
C45 C44 C49 C48 0.4(6) . . . . ?
C45 C44 C43 C42 -0.8(5) . . . . ?
C34 C33 C32 N2 119.2(3) . . . . ?
C34 C33 C32 C31 -55.9(4) . . . . ?
C34 C33 C38 C37 0.6(5) . . . . ?
C34 C35 C36 C37 -0.5(6) . . . . ?
C32 N2 N5 C39 -166.8(3) . . . . ?
C32 C31 C30 C29 174.1(3) . . . . ?
C32 C33 C34 C35 -178.5(3) . . . . ?
C32 C33 C38 C37 179.0(3) . . . . ?
C30 C31 C32 N2 -179.9(3) . . . . ?
C30 C31 C32 C33 -4.3(4) . . . . ?
C30 C29 C28 C27 1.5(5) . . . . ?
C19 N9 C15 C16 -1.7(5) . . . . ?
C19 C20 C21 C24 179.7(3) . . . . ?
C19 C20 C21 C22 -0.2(4) . . . . ?
C19 C18 C17 C16 -1.2(5) . . . . ?
C19 C18 C23 C22 1.4(5) . . . . ?
C47 C46 C45 N4 178.7(3) . . . . ?
C47 C46 C45 C44 0.2(4) . . . . ?
C47 C50 C51 C52 2.9(6) . . . . ?
C47 C48 C49 C44 -0.1(6) . . . . ?
C21 C20 C19 N9 -180.0(3) . . . . ?
C21 C20 C19 C18 0.0(4) . . . . ?
C21 C24 C25 C26 0.2(6) . . . . ?
C21 C22 C23 C18 -1.6(6) . . . . ?
C4 C3 C2 C1 -1.4(6) . . . . ?
C8 C7 C12 C11 0.2(5) . . . . ?
C8 C9 C10 C11 1.0(6) . . . . ?
C38 C33 C34 C35 -0.1(5) . . . . ?
C38 C33 C32 N2 -59.2(4) . . . . ?
C38 C33 C32 C31 125.6(3) . . . . ?
C41 N4 C45 C46 -177.4(3) . . . . ?
C41 N4 C45 C44 1.1(4) . . . . ?
C41 C42 C43 C44 0.2(6) . . . . ?
C18 C17 C16 C15 1.2(6) . . . . ?
C27 N1 C31 C32 -175.9(2) . . . . ?
C27 N1 C31 C30 2.4(4) . . . . ?
C15 N9 C19 C20 -178.3(3) . . . . ?
C15 N9 C19 C18 1.7(4) . . . . ?
C24 C21 C22 C23 -178.9(4) . . . . ?
C1 N6 C5 C6 -178.4(3) . . . . ?
C1 N6 C5 C4 -1.6(4) . . . . ?
C50 C47 C48 C49 179.7(4) . . . . ?
C35 C36 C37 C38 1.0(6) . . . . ?
C48 C47 C50 C51 178.5(4) . . . . ?
C49 C44 C43 C42 178.2(4) . . . . ?
C26 N8 C20 C19 179.8(3) . . . . ?
C26 N8 C20 C21 -0.5(4) . . . . ?
C17 C18 C23 C22 -179.0(4) . . . . ?
C43 C44 C49 C48 -178.5(4) . . . . ?
C22 C21 C24 C25 -179.9(3) . . . . ?
C12 C7 C8 C9 -0.7(5) . . . . ?
C12 C11 C10 C9 -1.5(7) . . . . ?
C52 N3 C46 C45 -179.8(3) . . . . ?
C52 N3 C46 C47 0.9(4) . . . . ?
C23 C18 C17 C16 179.1(4) . . . . ?
C14 S4 C13 S3 179.0(2) . . . . ?
C14 S4 C13 N10 -1.5(3) . . . . ?
C40 S2 C39 S1 178.2(2) . . . . ?
C40 S2 C39 N5 0.7(3) . . . . ?
